data_2220264
loop_
_publ_author_name
'Li, Jian'
'Liang, Zu-Pei'
'Lin, Cui-Hua'
'Tai, Xi-Shi'

_publ_section_title
;
 <i>tert</i>-Butylammonium
 2,3,4,5-tetrachloro-6-methoxycarbonylbenzoate
;
_journal_coeditor_code LH2693
_journal_issue 12
_journal_name_full 'Acta Crystallographica Section E'
_journal_page_first o2318
_journal_paper_doi 10.1107/S1600536808036398
_journal_volume 64
_journal_year 2008
_chemical_formula_iupac 'C4 H12 N +, C9 H3 Cl4 O4 -'
_chemical_formula_moiety 'C4 H12 N +, C9 H3 Cl4 O4 -'
_chemical_formula_sum 'C13 H15 Cl4 N O4'
_chemical_formula_weight 391.06
_chemical_name_systematic
;
tert-Butylammonium 2,3,4,5-tetrachloro-6-methoxycarbonylbenzoate
;
_space_group_IT_number 4
_symmetry_cell_setting monoclinic
_symmetry_space_group_name_Hall 'P 2yb'
_symmetry_space_group_name_H-M 'P 1 21 1'
_atom_sites_solution_hydrogens geom
_atom_sites_solution_primary direct
_atom_sites_solution_secondary difmap
_cell_angle_alpha 90.00
_cell_angle_beta 91.7570(10)
_cell_angle_gamma 90.00
_cell_formula_units_Z 2
_cell_length_a 9.0193(14)
_cell_length_b 6.5084(11)
_cell_length_c 14.5965(15)
_cell_measurement_reflns_used 2177
_cell_measurement_temperature 298(2)
_cell_measurement_theta_max 26.974
_cell_measurement_theta_min 2.261
_cell_volume 856.4(2)
_computing_cell_refinement 'SAINT (Bruker, 2007)'
_computing_data_collection 'SMART (Bruker, 2007)'
_computing_data_reduction 'SAINT (Bruker, 2007)'
_computing_molecular_graphics 'SHELXTL (Sheldrick, 2008)'
_computing_publication_material 'SHELXTL (Sheldrick, 2008)'
_computing_structure_refinement 'SHELXL97 (Sheldrick, 2008)'
_computing_structure_solution 'SHELXS97 (Sheldrick, 2008)'
_diffrn_ambient_temperature 298(2)
_diffrn_measured_fraction_theta_full 0.995
_diffrn_measured_fraction_theta_max 0.995
_diffrn_measurement_device_type 'Bruker SMART CCD'
_diffrn_measurement_method '\f and \w'
_diffrn_radiation_monochromator graphite
_diffrn_radiation_source 'fine-focus sealed tube'
_diffrn_radiation_type MoK\a
_diffrn_radiation_wavelength 0.71073
_diffrn_reflns_av_R_equivalents 0.0431
_diffrn_reflns_av_sigmaI/netI 0.0672
_diffrn_reflns_limit_h_max 10
_diffrn_reflns_limit_h_min -10
_diffrn_reflns_limit_k_max 7
_diffrn_reflns_limit_k_min -7
_diffrn_reflns_limit_l_max 17
_diffrn_reflns_limit_l_min -15
_diffrn_reflns_number 4281
_diffrn_reflns_theta_full 25.01
_diffrn_reflns_theta_max 25.01
_diffrn_reflns_theta_min 2.26
_exptl_absorpt_coefficient_mu 0.705
_exptl_absorpt_correction_T_max 0.7466
_exptl_absorpt_correction_T_min 0.7062
_exptl_absorpt_correction_type multi-scan
_exptl_absorpt_process_details '(SADABS; Sheldrick, 1996)'
_exptl_crystal_colour colorless
_exptl_crystal_density_diffrn 1.516
_exptl_crystal_density_method 'not measured'
_exptl_crystal_description block
_exptl_crystal_F_000 400
_exptl_crystal_size_max 0.53
_exptl_crystal_size_mid 0.48
_exptl_crystal_size_min 0.44
_refine_diff_density_max 0.208
_refine_diff_density_min -0.276
_refine_ls_abs_structure_details 'Flack (1983), 1147 Friedel pairs'
_refine_ls_abs_structure_Flack 0.00(9)
_refine_ls_extinction_coef 0.075(5)
_refine_ls_extinction_expression Fc^*^=kFc[1+0.001xFc^2^\l^3^/sin(2\q)]^-1/4^
_refine_ls_extinction_method 'SHELXL97 (Sheldrick, 2008)'
_refine_ls_goodness_of_fit_ref 1.040
_refine_ls_hydrogen_treatment constr
_refine_ls_matrix_type full
_refine_ls_number_parameters 205
_refine_ls_number_reflns 2790
_refine_ls_number_restraints 1
_refine_ls_restrained_S_all 1.040
_refine_ls_R_factor_all 0.0552
_refine_ls_R_factor_gt 0.0436
_refine_ls_shift/su_max 0.000
_refine_ls_shift/su_mean 0.000
_refine_ls_structure_factor_coef Fsqd
_refine_ls_weighting_details 'calc w=1/[\s^2^(Fo^2^)+(0.048P)^2^+0.2322P] where P=(Fo^2^+2Fc^2^)/3'
_refine_ls_weighting_scheme calc
_refine_ls_wR_factor_gt 0.1045
_refine_ls_wR_factor_ref 0.1156
_reflns_number_gt 2364
_reflns_number_total 2790
_reflns_threshold_expression I>2\s(I)
_cod_data_source_file lh2693.cif
_cod_data_source_block I
_cod_depositor_comments
;
The following automatic conversions were performed:
'_symmetry_cell_setting' value 'Monoclinic' changed to 'monoclinic'
according to '/home/saulius/struct/CIF-dictionaries/cif_core.dic'
dictionary named 'cif_core.dic' version 2.4.1 from 2010-06-29.

Automatic conversion script
Id: cif_fix_enum 1527 2010-12-29 10:47:43Z saulius 

The following automatic conversions were performed:

'_symmetry_cell_setting' value 'Monoclinic' changed to 'monoclinic'
according to /home/saulius/struct/CIF-dictionaries/cif_core.dic
dictionary named 'cif_core.dic' version 2.4.1 from 2010-06-29.

Automatic conversion script
Id: cif_fix_values 1715 2011-07-08 13:25:40Z adriana 
;
_cod_original_sg_symbol_H-M 'P 21'
_cod_database_code 2220264
_cod_database_fobs_code 2220264

loop_
_symmetry_equiv_pos_as_xyz
'x, y, z'
'-x, y+1/2, -z'

loop_
_atom_site_type_symbol
_atom_site_label
_atom_site_fract_x
_atom_site_fract_y
_atom_site_fract_z
_atom_site_U_iso_or_equiv
_atom_site_adp_type
_atom_site_calc_flag
_atom_site_refinement_flags
_atom_site_occupancy
Cl Cl1 -0.17713(11) 0.5505(2) 0.24305(8) 0.0650(4) Uani d . 1
Cl Cl2 -0.10033(15) 0.2412(2) 0.09021(8) 0.0730(4) Uani d . 1
Cl Cl3 0.20894(14) 0.2526(2) 0.00306(8) 0.0670(4) Uani d . 1
Cl Cl4 0.44428(12) 0.5681(2) 0.07197(8) 0.0645(4) Uani d . 1
N N1 0.9054(3) 0.8116(5) 0.5564(2) 0.0332(7) Uani d . 1
H H1A 0.9244 0.9328 0.5825 0.050 Uiso calc R 1
H H1B 0.9627 0.7954 0.5084 0.050 Uiso calc R 1
H H1C 0.9241 0.7119 0.5969 0.050 Uiso calc R 1
O O1 0.4059(3) 0.9677(5) 0.1703(2) 0.0561(8) Uani d . 1
O O2 0.4110(3) 0.8206(5) 0.30813(19) 0.0555(8) Uani d . 1
O O3 0.0729(3) 1.0097(4) 0.30549(18) 0.0462(7) Uani d . 1
O O4 0.0532(3) 0.7277(4) 0.39073(15) 0.0375(6) Uani d . 1
C C1 0.2425(4) 0.6942(6) 0.1932(2) 0.0347(9) Uani d . 1
C C2 0.1041(4) 0.6869(6) 0.2345(2) 0.0323(8) Uani d . 1
C C3 -0.0013(4) 0.5489(7) 0.1999(2) 0.0375(9) Uani d . 1
C C4 0.0307(5) 0.4133(7) 0.1295(3) 0.0431(10) Uani d . 1
C C5 0.1686(5) 0.4186(7) 0.0903(2) 0.0408(9) Uani d . 1
C C6 0.2727(4) 0.5608(7) 0.1215(2) 0.0380(9) Uani d . 1
C C7 0.3626(4) 0.8340(6) 0.2319(3) 0.0378(9) Uani d . 1
C C8 0.0731(4) 0.8226(6) 0.3175(2) 0.0305(8) Uani d . 1
C C9 0.5402(5) 1.0814(9) 0.1945(4) 0.0701(15) Uani d . 1
H H9A 0.6216 0.9874 0.2027 0.105 Uiso calc R 1
H H9B 0.5265 1.1554 0.2505 0.105 Uiso calc R 1
H H9C 0.5614 1.1766 0.1464 0.105 Uiso calc R 1
C C10 0.7440(4) 0.8028(6) 0.5251(3) 0.0367(9) Uani d . 1
C C11 0.7195(5) 0.9690(7) 0.4533(3) 0.0511(11) Uani d . 1
H H11A 0.7391 1.1011 0.4804 0.077 Uiso calc R 1
H H11B 0.6186 0.9642 0.4305 0.077 Uiso calc R 1
H H11C 0.7852 0.9469 0.4038 0.077 Uiso calc R 1
C C12 0.7164(4) 0.5891(7) 0.4845(3) 0.0469(10) Uani d . 1
H H12A 0.7874 0.5622 0.4383 0.070 Uiso calc R 1
H H12B 0.6180 0.5831 0.4576 0.070 Uiso calc R 1
H H12C 0.7264 0.4878 0.5321 0.070 Uiso calc R 1
C C13 0.6520(4) 0.8364(7) 0.6089(3) 0.0487(11) Uani d . 1
H H13A 0.5497 0.8082 0.5938 0.073 Uiso calc R 1
H H13B 0.6622 0.9763 0.6290 0.073 Uiso calc R 1
H H13C 0.6859 0.7459 0.6571 0.073 Uiso calc R 1

loop_
_atom_site_aniso_label
_atom_site_aniso_U_11
_atom_site_aniso_U_22
_atom_site_aniso_U_33
_atom_site_aniso_U_12
_atom_site_aniso_U_13
_atom_site_aniso_U_23
Cl1 0.0399(6) 0.0959(10) 0.0596(7) -0.0201(6) 0.0101(5) -0.0272(7)
Cl2 0.0733(8) 0.0769(10) 0.0685(8) -0.0297(7) -0.0010(6) -0.0322(7)
Cl3 0.0782(8) 0.0697(9) 0.0532(6) 0.0129(7) 0.0033(5) -0.0277(7)
Cl4 0.0511(6) 0.0811(9) 0.0627(7) 0.0029(6) 0.0236(5) -0.0087(7)
N1 0.0333(15) 0.0302(17) 0.0364(16) 0.0004(13) 0.0033(12) 0.0002(14)
O1 0.0603(19) 0.059(2) 0.0495(17) -0.0197(15) 0.0029(14) 0.0158(15)
O2 0.0606(18) 0.061(2) 0.0437(16) -0.0225(16) -0.0119(14) 0.0098(15)
O3 0.0623(18) 0.0323(18) 0.0439(15) -0.0008(13) 0.0001(13) -0.0013(12)
O4 0.0446(14) 0.0374(15) 0.0308(13) 0.0003(13) 0.0076(11) -0.0008(12)
C1 0.039(2) 0.035(2) 0.0301(18) 0.0012(16) -0.0010(15) 0.0053(16)
C2 0.0373(19) 0.034(2) 0.0259(17) -0.0030(16) 0.0004(15) 0.0015(15)
C3 0.0349(19) 0.045(2) 0.0321(18) -0.0021(19) 0.0002(14) -0.0037(19)
C4 0.050(2) 0.042(2) 0.036(2) -0.0076(19) -0.0054(18) -0.0059(18)
C5 0.050(2) 0.042(2) 0.0309(19) 0.0048(19) 0.0001(17) -0.0057(17)
C6 0.0403(19) 0.045(2) 0.0286(17) 0.007(2) 0.0061(15) 0.0042(19)
C7 0.036(2) 0.040(2) 0.038(2) -0.0019(17) 0.0050(17) 0.0023(18)
C8 0.0290(18) 0.028(2) 0.0340(19) -0.0036(16) -0.0012(15) 0.0000(16)
C9 0.064(3) 0.070(4) 0.078(3) -0.032(3) 0.022(2) 0.003(3)
C10 0.0268(17) 0.033(2) 0.050(2) 0.0016(16) -0.0027(15) -0.0039(18)
C11 0.045(2) 0.050(3) 0.057(3) 0.007(2) -0.011(2) 0.010(2)
C12 0.039(2) 0.042(3) 0.059(3) -0.0065(19) -0.0001(18) -0.013(2)
C13 0.040(2) 0.045(3) 0.062(3) 0.006(2) 0.0158(19) -0.007(2)

loop_
_atom_type_symbol
_atom_type_description
_atom_type_scat_dispersion_real
_atom_type_scat_dispersion_imag
_atom_type_scat_source
C C 0.0033 0.0016 'International Tables Vol C Tables 4.2.6.8 and 6.1.1.4'
H H 0.0000 0.0000 'International Tables Vol C Tables 4.2.6.8 and 6.1.1.4'
N N 0.0061 0.0033 'International Tables Vol C Tables 4.2.6.8 and 6.1.1.4'
O O 0.0106 0.0060 'International Tables Vol C Tables 4.2.6.8 and 6.1.1.4'
Cl Cl 0.1484 0.1585 'International Tables Vol C Tables 4.2.6.8 and 6.1.1.4'

loop_
_geom_angle_atom_site_label_1
_geom_angle_atom_site_label_2
_geom_angle_atom_site_label_3
_geom_angle
C10 N1 H1A 109.5
C10 N1 H1B 109.5
H1A N1 H1B 109.5
C10 N1 H1C 109.5
H1A N1 H1C 109.5
H1B N1 H1C 109.5
C7 O1 C9 115.6(3)
C6 C1 C2 119.9(3)
C6 C1 C7 120.1(3)
C2 C1 C7 119.7(3)
C3 C2 C1 118.2(3)
C3 C2 C8 121.3(3)
C1 C2 C8 120.5(3)
C2 C3 C4 121.5(3)
C2 C3 Cl1 119.3(3)
C4 C3 Cl1 119.1(3)
C5 C4 C3 119.8(4)
C5 C4 Cl2 119.8(3)
C3 C4 Cl2 120.3(3)
C6 C5 C4 119.3(4)
C6 C5 Cl3 120.4(3)
C4 C5 Cl3 120.2(3)
C5 C6 C1 121.1(3)
C5 C6 Cl4 119.2(3)
C1 C6 Cl4 119.7(3)
O2 C7 O1 125.4(4)
O2 C7 C1 123.1(4)
O1 C7 C1 111.5(3)
O3 C8 O4 127.6(3)
O3 C8 C2 117.2(3)
O4 C8 C2 115.2(3)
O1 C9 H9A 109.5
O1 C9 H9B 109.5
H9A C9 H9B 109.5
O1 C9 H9C 109.5
H9A C9 H9C 109.5
H9B C9 H9C 109.5
N1 C10 C13 107.2(3)
N1 C10 C11 107.5(3)
C13 C10 C11 112.5(3)
N1 C10 C12 107.2(3)
C13 C10 C12 110.9(4)
C11 C10 C12 111.2(3)
C10 C11 H11A 109.5
C10 C11 H11B 109.5
H11A C11 H11B 109.5
C10 C11 H11C 109.5
H11A C11 H11C 109.5
H11B C11 H11C 109.5
C10 C12 H12A 109.5
C10 C12 H12B 109.5
H12A C12 H12B 109.5
C10 C12 H12C 109.5
H12A C12 H12C 109.5
H12B C12 H12C 109.5
C10 C13 H13A 109.5
C10 C13 H13B 109.5
H13A C13 H13B 109.5
C10 C13 H13C 109.5
H13A C13 H13C 109.5
H13B C13 H13C 109.5

loop_
_geom_bond_atom_site_label_1
_geom_bond_atom_site_label_2
_geom_bond_distance
Cl1 C3 1.724(4)
Cl2 C4 1.714(4)
Cl3 C5 1.718(4)
Cl4 C6 1.729(4)
N1 C10 1.513(5)
N1 H1A 0.8900
N1 H1B 0.8900
N1 H1C 0.8900
O1 C7 1.319(5)
O1 C9 1.455(5)
O2 C7 1.186(4)
O3 C8 1.230(5)
O4 C8 1.252(4)
C1 C6 1.394(5)
C1 C2 1.404(5)
C1 C7 1.511(5)
C2 C3 1.391(5)
C2 C8 1.532(5)
C3 C4 1.392(6)
C4 C5 1.385(6)
C5 C6 1.385(6)
C9 H9A 0.9600
C9 H9B 0.9600
C9 H9C 0.9600
C10 C13 1.515(5)
C10 C11 1.517(6)
C10 C12 1.529(6)
C11 H11A 0.9600
C11 H11B 0.9600
C11 H11C 0.9600
C12 H12A 0.9600
C12 H12B 0.9600
C12 H12C 0.9600
C13 H13A 0.9600
C13 H13B 0.9600
C13 H13C 0.9600

loop_
_geom_hbond_atom_site_label_D
_geom_hbond_atom_site_label_H
_geom_hbond_atom_site_label_A
_geom_hbond_site_symmetry_A
_geom_hbond_distance_DH
_geom_hbond_distance_HA
_geom_hbond_distance_DA
_geom_hbond_angle_DHA
N1 H1A O4 2_656 0.89 1.97 2.838(4) 165
N1 H1B O4 1_655 0.89 1.97 2.850(4) 168
N1 H1C O3 2_646 0.89 1.94 2.818(4) 169

loop_
_geom_torsion_atom_site_label_1
_geom_torsion_atom_site_label_2
_geom_torsion_atom_site_label_3
_geom_torsion_atom_site_label_4
_geom_torsion
C6 C1 C2 C3 -2.0(5)
C7 C1 C2 C3 -176.8(3)
C6 C1 C2 C8 175.9(3)
C7 C1 C2 C8 1.2(5)
C1 C2 C3 C4 3.3(6)
C8 C2 C3 C4 -174.6(4)
C1 C2 C3 Cl1 -174.8(3)
C8 C2 C3 Cl1 7.3(5)
C2 C3 C4 C5 -2.0(6)
Cl1 C3 C4 C5 176.1(3)
C2 C3 C4 Cl2 178.5(3)
Cl1 C3 C4 Cl2 -3.4(5)
C3 C4 C5 C6 -0.6(6)
Cl2 C4 C5 C6 178.8(3)
C3 C4 C5 Cl3 -179.8(3)
Cl2 C4 C5 Cl3 -0.3(5)
C4 C5 C6 C1 1.9(6)
Cl3 C5 C6 C1 -179.0(3)
C4 C5 C6 Cl4 -179.6(3)
Cl3 C5 C6 Cl4 -0.5(5)
C2 C1 C6 C5 -0.5(5)
C7 C1 C6 C5 174.2(4)
C2 C1 C6 Cl4 -179.1(3)
C7 C1 C6 Cl4 -4.3(5)
C9 O1 C7 O2 11.0(6)
C9 O1 C7 C1 -168.3(4)
C6 C1 C7 O2 -115.3(4)
C2 C1 C7 O2 59.4(5)
C6 C1 C7 O1 64.0(5)
C2 C1 C7 O1 -121.3(4)
C3 C2 C8 O3 -117.6(4)
C1 C2 C8 O3 64.5(5)
C3 C2 C8 O4 63.6(5)
C1 C2 C8 O4 -114.3(4)

loop_
_cod_related_entry_id
_cod_related_entry_database
_cod_related_entry_code
1 ChemSpider 30655668
